data_4502709
loop_
_publ_author_name
'Yu, Qun'
'Zeng, Yong-Fei'
'Zhao, Jiong-Peng'
'Yang, Qian'
'Bu, Xian-He'

_publ_section_title
;
 Zeolite-like Metal&#x2212;Organic Framework Based on a Flexible
 2-(1H-benzimidazol-2-ylthio)acetic Ligand: Synthesis, Structures, and
 Properties
;
_journal_issue 4
_journal_name_full 'Crystal Growth &amp; Design'
_journal_page_first 1878
_journal_paper_doi 10.1021/cg901571m
_journal_volume 10
_journal_year 2010
_chemical_formula_sum 'C36 H28 N8 O8 S4 Zn2'
_chemical_formula_weight 959.72
_chemical_name_systematic
; 
 ? 
;
_space_group_IT_number 2
_symmetry_cell_setting triclinic
_symmetry_space_group_name_Hall '-P 1'
_symmetry_space_group_name_H-M 'P -1'
_atom_sites_solution_hydrogens geom
_atom_sites_solution_primary direct
_atom_sites_solution_secondary difmap
_audit_creation_method SHELXL-97
_cell_angle_alpha 78.78(3)
_cell_angle_beta 82.53(3)
_cell_angle_gamma 89.94(3)
_cell_formula_units_Z 2
_cell_length_a 8.8322(18)
_cell_length_b 12.596(3)
_cell_length_c 17.478(3)
_cell_measurement_reflns_used 13260
_cell_measurement_temperature 293(2)
_cell_measurement_theta_max 27.9
_cell_measurement_theta_min 3.1
_cell_volume 1890.5(7)
_computing_cell_refinement PROCESS-AUTO
_computing_data_collection PROCESS-AUTO
_computing_data_reduction CrystalStructure
_computing_publication_material 'CrystalStructure 3.7.0'
_computing_structure_refinement SHELXL
_computing_structure_solution DirectMethod
_diffrn_ambient_temperature 293(2)
_diffrn_measured_fraction_theta_full 0.997
_diffrn_measured_fraction_theta_max 0.997
_diffrn_measurement_device_type SCX-MINI
_diffrn_radiation_monochromator graphite
_diffrn_radiation_source 'fine-focus sealed tube'
_diffrn_radiation_type MoK\a
_diffrn_radiation_wavelength 0.71073
_diffrn_reflns_av_R_equivalents 0.1328
_diffrn_reflns_av_sigmaI/netI 0.1766
_diffrn_reflns_limit_h_max 10
_diffrn_reflns_limit_h_min -10
_diffrn_reflns_limit_k_max 15
_diffrn_reflns_limit_k_min -15
_diffrn_reflns_limit_l_max 20
_diffrn_reflns_limit_l_min -20
_diffrn_reflns_number 16409
_diffrn_reflns_theta_full 25.10
_diffrn_reflns_theta_max 25.10
_diffrn_reflns_theta_min 3.06
_exptl_absorpt_coefficient_mu 1.555
_exptl_absorpt_correction_type none
_exptl_crystal_colour Colorless
_exptl_crystal_density_diffrn 1.686
_exptl_crystal_density_method 'not measured'
_exptl_crystal_description Prism
_exptl_crystal_F_000 976
_exptl_crystal_size_max 0.20
_exptl_crystal_size_mid 0.20
_exptl_crystal_size_min 0.20
_refine_diff_density_max 1.902
_refine_diff_density_min -0.518
_refine_diff_density_rms 0.122
_refine_ls_extinction_method none
_refine_ls_goodness_of_fit_ref 1.051
_refine_ls_hydrogen_treatment constr
_refine_ls_matrix_type full
_refine_ls_number_parameters 523
_refine_ls_number_reflns 6715
_refine_ls_number_restraints 0
_refine_ls_restrained_S_all 1.051
_refine_ls_R_factor_all 0.1907
_refine_ls_R_factor_gt 0.0921
_refine_ls_shift/su_max 0.000
_refine_ls_shift/su_mean 0.000
_refine_ls_structure_factor_coef Fsqd
_refine_ls_weighting_details 'calc w=1/[\s^2^(Fo^2^)+(0.0652P)^2^+0.0000P] where P=(Fo^2^+2Fc^2^)/3'
_refine_ls_weighting_scheme calc
_refine_ls_wR_factor_gt 0.1563
_refine_ls_wR_factor_ref 0.1898
_reflns_number_gt 3346
_reflns_number_total 6715
_reflns_threshold_expression >2sigma(I)
_cod_data_source_file cg901571m_si_002.cif
_cod_data_source_block 2
_cod_depositor_comments
;
The following automatic conversions were performed:

'_symmetry_cell_setting' value 'Triclinic' changed to 'triclinic'
according to /home/saulius/struct/CIF-dictionaries/cif_core.dic
dictionary named 'cif_core.dic' version 2.4.2 from 2011-04-26.

Automatic conversion script
Id: cif_fix_values 1715 2011-07-08 13:25:40Z adriana 
;
_cod_original_sg_symbol_H-M P-1
_cod_database_code 4502709

loop_
_symmetry_equiv_pos_as_xyz
'x, y, z'
'-x, -y, -z'

loop_
_atom_site_label
_atom_site_type_symbol
_atom_site_fract_x
_atom_site_fract_y
_atom_site_fract_z
_atom_site_U_iso_or_equiv
_atom_site_adp_type
_atom_site_occupancy
_atom_site_symmetry_multiplicity
_atom_site_calc_flag
_atom_site_refinement_flags
O2 O 0.6862(7) 1.2428(5) 0.4079(4) 0.0357(18) Uani 1 1 d .
C1 C 0.8216(12) 1.2354(8) 0.3720(7) 0.033(3) Uani 1 1 d .
O1 O 0.8719(7) 1.2858(5) 0.3062(5) 0.040(2) Uani 1 1 d .
C2 C 0.9163(11) 1.1484(7) 0.4174(6) 0.035(3) Uani 1 1 d .
H2A H 0.8874 1.1428 0.4736 0.042 Uiso 1 1 calc R
H2B H 1.0239 1.1686 0.4050 0.042 Uiso 1 1 calc R
O7 O 0.1873(7) -0.1908(5) 0.4058(4) 0.0353(17) Uani 1 1 d .
C28 C 0.3229(12) -0.1635(7) 0.3701(7) 0.033(3) Uani 1 1 d .
C29 C 0.4187(10) -0.1025(7) 0.4135(6) 0.034(3) Uani 1 1 d .
H29A H 0.5260 -0.1152 0.3988 0.041 Uiso 1 1 calc R
H29B H 0.3939 -0.1288 0.4697 0.041 Uiso 1 1 calc R
Zn1 Zn 1.04115(13) 0.79583(9) 0.33187(7) 0.0266(3) Uani 1 1 d .
Zn2 Zn 0.54225(13) 0.29640(9) 0.33222(7) 0.0272(3) Uani 1 1 d .
S3 S 0.6711(3) 0.5181(2) 0.39235(16) 0.0363(7) Uani 1 1 d .
S2 S 1.1705(3) 0.5413(2) 0.38955(16) 0.0358(7) Uani 1 1 d .
S4 S 0.3842(3) 0.0414(2) 0.39009(16) 0.0363(7) Uani 1 1 d .
S1 S 0.8832(3) 1.0186(2) 0.39058(16) 0.0368(7) Uani 1 1 d .
C19 C 0.7441(11) 0.7328(8) 0.3728(6) 0.030(2) Uani 1 1 d .
N7 N 0.5557(9) 0.1755(6) 0.2728(4) 0.026(2) Uani 1 1 d .
O5 O 0.7269(7) 0.7853(5) 0.3076(4) 0.0360(18) Uani 1 1 d .
O6 O 0.8599(7) 0.7419(5) 0.4084(4) 0.0330(17) Uani 1 1 d .
O4 O 1.3579(7) 0.3081(5) 0.4065(4) 0.0374(18) Uani 1 1 d .
O3 O 1.2275(8) 0.3224(5) 0.3052(5) 0.041(2) Uani 1 1 d .
N2 N 1.0536(9) 0.9494(6) 0.2707(5) 0.027(2) Uani 1 1 d .
O8 O 0.3708(8) -0.1785(5) 0.3035(5) 0.0381(19) Uani 1 1 d .
N6 N 0.5589(9) 0.4496(6) 0.2727(5) 0.027(2) Uani 1 1 d .
N5 N 0.5738(9) 0.6294(6) 0.2582(5) 0.034(2) Uani 1 1 d .
H5 H 0.5932 0.6922 0.2677 0.041 Uiso 1 1 calc R
N1 N 1.0521(9) 1.1276(7) 0.2564(5) 0.038(2) Uani 1 1 d .
H1 H 1.0312 1.1909 0.2658 0.045 Uiso 1 1 calc R
N4 N 1.0709(9) 0.5054(7) 0.2535(5) 0.037(2) Uani 1 1 d .
H4 H 1.0891 0.4373 0.2615 0.044 Uiso 1 1 calc R
N3 N 1.0580(9) 0.6765(6) 0.2700(5) 0.029(2) Uani 1 1 d .
C21 C 0.5989(10) 0.5332(7) 0.3016(6) 0.025(2) Uani 1 1 d .
C17 C 0.9392(12) 0.7474(9) 0.1489(6) 0.040(3) Uani 1 1 d .
H17A H 0.9358 0.8191 0.1551 0.048 Uiso 1 1 calc R
N8 N 0.5509(9) 0.0077(6) 0.2538(5) 0.038(2) Uani 1 1 d .
H8 H 0.5285 -0.0604 0.2619 0.046 Uiso 1 1 calc R
C31 C 0.6461(11) 0.0656(8) 0.1903(6) 0.031(2) Uani 1 1 d .
C18 C 0.9998(10) 0.6676(8) 0.2028(6) 0.029(2) Uani 1 1 d .
C13 C 1.0082(11) 0.5637(8) 0.1913(5) 0.029(2) Uani 1 1 d .
C3 C 0.9983(10) 1.0320(8) 0.3015(5) 0.027(2) Uani 1 1 d .
C4 C 1.1465(11) 1.1052(8) 0.1926(6) 0.033(3) Uani 1 1 d .
C27 C 0.5029(11) 0.4952(8) 0.2038(6) 0.030(2) Uani 1 1 d .
C30 C 0.5003(11) 0.0756(8) 0.2999(6) 0.033(3) Uani 1 1 d .
C15 C 0.8927(13) 0.6106(12) 0.0755(7) 0.058(4) Uani 1 1 d .
H15A H 0.8567 0.5926 0.0318 0.070 Uiso 1 1 calc R
C8 C 1.2341(11) 0.9454(8) 0.1476(6) 0.038(3) Uani 1 1 d .
H8A H 1.2345 0.8704 0.1532 0.046 Uiso 1 1 calc R
C11 C 1.1227(10) 0.3985(7) 0.4150(5) 0.029(2) Uani 1 1 d .
H11A H 1.1181 0.3736 0.4714 0.035 Uiso 1 1 calc R
H11B H 1.0231 0.3856 0.4003 0.035 Uiso 1 1 calc R
C12 C 1.0991(10) 0.5760(8) 0.3002(6) 0.030(2) Uani 1 1 d .
C36 C 0.6476(11) 0.1701(8) 0.2023(6) 0.031(2) Uani 1 1 d .
C10 C 1.2439(12) 0.3352(8) 0.3718(7) 0.035(3) Uani 1 1 d .
C9 C 1.1462(10) 0.9935(7) 0.2020(6) 0.028(2) Uani 1 1 d .
C6 C 1.3201(13) 1.1207(10) 0.0775(7) 0.052(3) Uani 1 1 d .
H6A H 1.3792 1.1627 0.0343 0.063 Uiso 1 1 calc R
C22 C 0.5099(11) 0.6068(8) 0.1946(6) 0.034(3) Uani 1 1 d .
C32 C 0.7304(13) 0.0336(10) 0.1257(7) 0.046(3) Uani 1 1 d .
H32A H 0.7285 -0.0375 0.1183 0.055 Uiso 1 1 calc R
C33 C 0.8153(13) 0.1131(11) 0.0744(7) 0.053(3) Uani 1 1 d .
H33A H 0.8743 0.0955 0.0308 0.064 Uiso 1 1 calc R
C16 C 0.8845(13) 0.7159(10) 0.0861(7) 0.051(3) Uani 1 1 d .
H16A H 0.8410 0.7671 0.0500 0.061 Uiso 1 1 calc R
C14 C 0.9541(13) 0.5296(10) 0.1290(7) 0.048(3) Uani 1 1 d .
H14A H 0.9581 0.4579 0.1231 0.058 Uiso 1 1 calc R
C5 C 1.2343(12) 1.1721(9) 0.1320(7) 0.044(3) Uani 1 1 d .
H5A H 1.2367 1.2469 0.1274 0.053 Uiso 1 1 calc R
C35 C 0.7342(13) 0.2499(9) 0.1486(6) 0.045(3) Uani 1 1 d .
H35A H 0.7357 0.3212 0.1558 0.055 Uiso 1 1 calc R
C24 C 0.3981(13) 0.6274(11) 0.0791(7) 0.057(4) Uani 1 1 d .
H24A H 0.3573 0.6702 0.0375 0.068 Uiso 1 1 calc R
C26 C 0.4426(12) 0.4475(9) 0.1491(6) 0.045(3) Uani 1 1 d .
H26A H 0.4354 0.3727 0.1548 0.054 Uiso 1 1 calc R
C23 C 0.4590(12) 0.6756(9) 0.1308(7) 0.049(3) Uani 1 1 d .
H23A H 0.4668 0.7506 0.1243 0.059 Uiso 1 1 calc R
C7 C 1.3197(13) 1.0095(11) 0.0858(7) 0.058(3) Uani 1 1 d .
H7A H 1.3790 0.9781 0.0486 0.069 Uiso 1 1 calc R
C25 C 0.3941(12) 0.5153(11) 0.0861(6) 0.055(3) Uani 1 1 d .
H25A H 0.3577 0.4857 0.0471 0.066 Uiso 1 1 calc R
C34 C 0.8174(12) 0.2200(10) 0.0848(7) 0.049(3) Uani 1 1 d .
H34A H 0.8762 0.2718 0.0478 0.059 Uiso 1 1 calc R
C20 C 0.6248(11) 0.6477(7) 0.4184(6) 0.035(3) Uani 1 1 d .
H20A H 0.5239 0.6684 0.4055 0.042 Uiso 1 1 calc R
H20B H 0.6243 0.6426 0.4745 0.042 Uiso 1 1 calc R

loop_
_atom_site_aniso_label
_atom_site_aniso_U_11
_atom_site_aniso_U_22
_atom_site_aniso_U_33
_atom_site_aniso_U_23
_atom_site_aniso_U_13
_atom_site_aniso_U_12
O2 0.027(4) 0.039(4) 0.045(5) -0.017(4) -0.009(4) 0.009(3)
C1 0.036(7) 0.016(6) 0.056(8) -0.020(5) -0.015(6) 0.008(5)
O1 0.027(4) 0.033(4) 0.056(6) 0.002(4) -0.006(4) 0.004(3)
C2 0.034(6) 0.034(6) 0.034(7) -0.007(5) 0.005(5) 0.004(5)
O7 0.027(4) 0.041(4) 0.035(5) -0.002(3) -0.003(3) -0.009(3)
C28 0.034(7) 0.018(6) 0.052(8) -0.001(5) -0.026(6) 0.009(5)
C29 0.022(6) 0.034(6) 0.048(7) -0.015(5) 0.000(5) -0.001(4)
Zn1 0.0278(7) 0.0191(7) 0.0328(8) -0.0056(5) -0.0027(6) -0.0012(5)
Zn2 0.0298(7) 0.0219(7) 0.0308(8) -0.0074(6) -0.0040(6) 0.0021(5)
S3 0.0499(18) 0.0230(14) 0.0394(18) -0.0038(12) -0.0217(14) -0.0022(12)
S2 0.0487(18) 0.0243(14) 0.0403(18) -0.0105(12) -0.0218(14) 0.0088(12)
S4 0.0402(17) 0.0257(15) 0.0407(18) -0.0119(12) 0.0116(14) -0.0049(12)
S1 0.0393(17) 0.0243(14) 0.0421(18) -0.0047(12) 0.0100(14) 0.0020(12)
C19 0.036(7) 0.030(6) 0.031(7) -0.022(5) -0.007(5) -0.001(5)
N7 0.036(5) 0.030(5) 0.015(5) -0.013(4) -0.003(4) 0.000(4)
O5 0.035(4) 0.027(4) 0.041(5) 0.005(4) -0.003(4) -0.005(3)
O6 0.033(4) 0.036(4) 0.029(4) -0.009(3) 0.002(3) -0.015(3)
O4 0.024(4) 0.040(4) 0.048(5) -0.010(4) -0.003(4) 0.011(3)
O3 0.046(5) 0.029(4) 0.054(6) -0.016(4) -0.014(4) 0.003(3)
N2 0.024(5) 0.025(5) 0.031(6) -0.004(4) 0.000(4) 0.003(4)
O8 0.039(5) 0.036(4) 0.045(5) -0.022(4) -0.006(4) -0.006(3)
N6 0.035(5) 0.022(5) 0.022(5) -0.001(4) -0.005(4) -0.006(4)
N5 0.050(6) 0.013(5) 0.039(6) -0.001(4) -0.009(5) 0.000(4)
N1 0.041(6) 0.028(5) 0.042(7) -0.003(4) 0.000(5) -0.003(4)
N4 0.043(6) 0.033(5) 0.046(6) -0.028(5) -0.017(5) 0.010(4)
N3 0.022(5) 0.030(5) 0.038(6) -0.009(4) -0.009(4) 0.014(4)
C21 0.008(5) 0.027(6) 0.034(6) 0.007(5) -0.003(4) -0.005(4)
C17 0.041(7) 0.047(7) 0.027(7) 0.003(5) -0.006(5) 0.002(5)
N8 0.044(6) 0.021(5) 0.049(7) -0.019(4) 0.010(5) -0.006(4)
C31 0.029(6) 0.035(6) 0.026(6) 0.000(5) 0.000(5) -0.004(5)
C18 0.022(6) 0.029(6) 0.036(7) 0.001(5) -0.009(5) -0.001(4)
C13 0.026(6) 0.043(7) 0.016(6) -0.001(5) -0.002(5) -0.001(5)
C3 0.023(6) 0.031(6) 0.024(6) 0.003(5) -0.001(5) 0.001(4)
C4 0.025(6) 0.038(7) 0.028(7) 0.010(5) -0.004(5) 0.007(5)
C27 0.034(6) 0.027(6) 0.031(7) -0.009(5) -0.003(5) 0.001(4)
C30 0.040(7) 0.020(6) 0.038(7) -0.009(5) 0.002(5) -0.003(5)
C15 0.044(8) 0.107(12) 0.025(7) -0.018(7) -0.005(6) -0.023(7)
C8 0.040(7) 0.035(6) 0.036(7) -0.008(5) 0.011(5) -0.001(5)
C11 0.031(6) 0.036(6) 0.018(6) 0.002(4) -0.002(5) 0.004(4)
C12 0.015(5) 0.039(6) 0.038(7) -0.013(5) 0.001(5) 0.010(5)
C36 0.040(6) 0.027(6) 0.030(7) -0.012(5) -0.010(5) 0.002(5)
C10 0.026(6) 0.022(6) 0.049(8) -0.002(5) 0.010(6) -0.008(5)
C9 0.022(6) 0.028(6) 0.031(6) 0.000(5) -0.002(5) -0.001(4)
C6 0.042(8) 0.066(9) 0.037(8) 0.015(7) 0.002(6) -0.022(6)
C22 0.026(6) 0.045(7) 0.024(6) 0.005(5) 0.000(5) 0.004(5)
C32 0.053(8) 0.056(8) 0.034(7) -0.021(6) -0.008(6) 0.010(6)
C33 0.048(8) 0.084(10) 0.030(8) -0.026(7) 0.010(6) 0.009(7)
C16 0.055(8) 0.059(9) 0.038(8) -0.002(6) -0.014(6) -0.011(6)
C14 0.057(8) 0.051(8) 0.042(8) -0.017(6) -0.011(6) -0.006(6)
C5 0.043(7) 0.033(7) 0.049(8) 0.008(6) -0.004(6) -0.002(5)
C35 0.054(8) 0.045(7) 0.033(7) 0.003(6) -0.004(6) 0.002(6)
C24 0.048(9) 0.085(11) 0.035(8) 0.001(7) -0.016(6) 0.004(7)
C26 0.051(8) 0.054(8) 0.037(7) -0.014(6) -0.021(6) 0.002(6)
C23 0.046(8) 0.040(7) 0.053(8) 0.013(6) -0.016(6) -0.007(5)
C7 0.046(8) 0.082(10) 0.040(8) -0.015(7) 0.016(6) 0.006(7)
C25 0.049(8) 0.098(11) 0.023(7) -0.025(7) -0.008(6) -0.004(7)
C34 0.037(7) 0.064(9) 0.045(8) -0.005(6) -0.005(6) 0.001(6)
C20 0.032(6) 0.034(6) 0.040(7) -0.017(5) 0.008(5) -0.013(5)

loop_
_atom_type_symbol
_atom_type_description
_atom_type_scat_dispersion_real
_atom_type_scat_dispersion_imag
_atom_type_scat_source
C C 0.0033 0.0016 'International Tables Vol C Tables 4.2.6.8 and 6.1.1.4'
H H 0.0000 0.0000 'International Tables Vol C Tables 4.2.6.8 and 6.1.1.4'
N N 0.0061 0.0033 'International Tables Vol C Tables 4.2.6.8 and 6.1.1.4'
O O 0.0106 0.0060 'International Tables Vol C Tables 4.2.6.8 and 6.1.1.4'
S S 0.1246 0.1234 'International Tables Vol C Tables 4.2.6.8 and 6.1.1.4'
Zn Zn 0.2839 1.4301 'International Tables Vol C Tables 4.2.6.8 and 6.1.1.4'

loop_
_geom_angle_atom_site_label_1
_geom_angle_atom_site_label_2
_geom_angle_atom_site_label_3
_geom_angle
_geom_angle_site_symmetry_1
_geom_angle_site_symmetry_3
C1 O2 Zn2 111.0(7) . 1_565
O1 C1 O2 125.7(9) . .
O1 C1 C2 121.0(9) . .
O2 C1 C2 113.1(10) . .
C1 C2 S1 109.6(7) . .
C1 C2 H2A 109.7 . .
S1 C2 H2A 109.7 . .
C1 C2 H2B 109.7 . .
S1 C2 H2B 109.7 . .
H2A C2 H2B 108.2 . .
C28 O7 Zn1 112.2(6) . 1_445
O8 C28 O7 124.2(9) . .
O8 C28 C29 120.9(10) . .
O7 C28 C29 114.7(10) . .
C28 C29 S4 110.5(7) . .
C28 C29 H29A 109.6 . .
S4 C29 H29A 109.6 . .
C28 C29 H29B 109.6 . .
S4 C29 H29B 109.6 . .
H29A C29 H29B 108.1 . .
O7 Zn1 O6 99.2(3) 1_665 .
O7 Zn1 N3 120.8(3) 1_665 .
O6 Zn1 N3 99.5(3) . .
O7 Zn1 N2 99.0(3) 1_665 .
O6 Zn1 N2 120.7(3) . .
N3 Zn1 N2 117.4(3) . .
O4 Zn2 O2 99.6(3) 1_455 1_545
O4 Zn2 N7 119.5(3) 1_455 .
O2 Zn2 N7 98.8(3) 1_545 .
O4 Zn2 N6 98.8(3) 1_455 .
O2 Zn2 N6 120.4(3) 1_545 .
N7 Zn2 N6 119.3(3) . .
C21 S3 C20 100.7(5) . .
C12 S2 C11 100.6(5) . .
C30 S4 C29 99.7(5) . .
C3 S1 C2 101.6(5) . .
O5 C19 O6 124.7(9) . .
O5 C19 C20 121.3(9) . .
O6 C19 C20 114.0(9) . .
C30 N7 C36 104.7(7) . .
C30 N7 Zn2 126.0(7) . .
C36 N7 Zn2 128.2(6) . .
C19 O6 Zn1 110.6(6) . .
C10 O4 Zn2 112.1(7) . 1_655
C3 N2 C9 106.5(8) . .
C3 N2 Zn1 122.7(7) . .
C9 N2 Zn1 129.0(6) . .
C21 N6 C27 104.5(8) . .
C21 N6 Zn2 124.5(7) . .
C27 N6 Zn2 129.6(6) . .
C21 N5 C22 105.4(8) . .
C21 N5 H5 127.3 . .
C22 N5 H5 127.3 . .
C3 N1 C4 107.5(8) . .
C3 N1 H1 126.2 . .
C4 N1 H1 126.2 . .
C12 N4 C13 106.7(8) . .
C12 N4 H4 126.6 . .
C13 N4 H4 126.6 . .
C12 N3 C18 105.1(8) . .
C12 N3 Zn1 122.7(7) . .
C18 N3 Zn1 130.4(6) . .
N6 C21 N5 114.4(9) . .
N6 C21 S3 122.5(7) . .
N5 C21 S3 123.0(8) . .
C16 C17 C18 117.5(11) . .
C16 C17 H17A 121.2 . .
C18 C17 H17A 121.2 . .
C30 N8 C31 107.9(8) . .
C30 N8 H8 126.1 . .
C31 N8 H8 126.1 . .
C36 C31 N8 105.5(8) . .
C36 C31 C32 122.9(10) . .
N8 C31 C32 131.6(10) . .
C13 C18 N3 110.4(8) . .
C13 C18 C17 120.3(10) . .
N3 C18 C17 129.3(9) . .
C18 C13 N4 106.6(8) . .
C18 C13 C14 123.5(10) . .
N4 C13 C14 129.8(10) . .
N2 C3 N1 111.1(9) . .
N2 C3 S1 124.2(7) . .
N1 C3 S1 124.6(8) . .
C5 C4 N1 131.0(10) . .
C5 C4 C9 122.9(10) . .
N1 C4 C9 106.0(8) . .
N6 C27 C22 109.1(8) . .
N6 C27 C26 130.7(9) . .
C22 C27 C26 120.2(10) . .
N8 C30 N7 112.6(9) . .
N8 C30 S4 125.9(8) . .
N7 C30 S4 121.3(7) . .
C16 C15 C14 121.5(11) . .
C16 C15 H15A 119.2 . .
C14 C15 H15A 119.2 . .
C7 C8 C9 118.7(10) . .
C7 C8 H8A 120.6 . .
C9 C8 H8A 120.6 . .
C10 C11 S2 109.9(6) . .
C10 C11 H11A 109.7 . .
S2 C11 H11A 109.7 . .
C10 C11 H11B 109.7 . .
S2 C11 H11B 109.7 . .
H11A C11 H11B 108.2 . .
N3 C12 N4 111.1(9) . .
N3 C12 S2 123.7(7) . .
N4 C12 S2 125.1(8) . .
C31 C36 C35 120.3(10) . .
C31 C36 N7 109.2(9) . .
C35 C36 N7 130.4(9) . .
O3 C10 O4 125.7(9) . .
O3 C10 C11 118.6(10) . .
O4 C10 C11 115.5(10) . .
N2 C9 C8 131.3(9) . .
N2 C9 C4 108.8(8) . .
C8 C9 C4 119.9(9) . .
C7 C6 C5 121.9(10) . .
C7 C6 H6A 119.0 . .
C5 C6 H6A 119.0 . .
C27 C22 N5 106.6(8) . .
C27 C22 C23 122.5(10) . .
N5 C22 C23 130.9(10) . .
C33 C32 C31 115.7(10) . .
C33 C32 H32A 122.2 . .
C31 C32 H32A 122.2 . .
C32 C33 C34 122.4(10) . .
C32 C33 H33A 118.8 . .
C34 C33 H33A 118.8 . .
C15 C16 C17 121.6(11) . .
C15 C16 H16A 119.2 . .
C17 C16 H16A 119.2 . .
C13 C14 C15 115.5(11) . .
C13 C14 H14A 122.2 . .
C15 C14 H14A 122.2 . .
C4 C5 C6 115.7(10) . .
C4 C5 H5A 122.2 . .
C6 C5 H5A 122.2 . .
C34 C35 C36 117.5(11) . .
C34 C35 H35A 121.2 . .
C36 C35 H35A 121.2 . .
C23 C24 C25 122.1(11) . .
C23 C24 H24A 119.0 . .
C25 C24 H24A 119.0 . .
C25 C26 C27 117.1(11) . .
C25 C26 H26A 121.4 . .
C27 C26 H26A 121.4 . .
C24 C23 C22 116.2(11) . .
C24 C23 H23A 121.9 . .
C22 C23 H23A 121.9 . .
C8 C7 C6 120.9(10) . .
C8 C7 H7A 119.5 . .
C6 C7 H7A 119.5 . .
C26 C25 C24 121.7(10) . .
C26 C25 H25A 119.1 . .
C24 C25 H25A 119.1 . .
C35 C34 C33 121.1(11) . .
C35 C34 H34A 119.4 . .
C33 C34 H34A 119.4 . .
C19 C20 S3 109.0(6) . .
C19 C20 H20A 109.9 . .
S3 C20 H20A 109.9 . .
C19 C20 H20B 109.9 . .
S3 C20 H20B 109.9 . .
H20A C20 H20B 108.3 . .

loop_
_geom_bond_atom_site_label_1
_geom_bond_atom_site_label_2
_geom_bond_distance
_geom_bond_site_symmetry_2
O2 C1 1.288(11) .
O2 Zn2 1.978(7) 1_565
C1 O1 1.228(12) .
C1 C2 1.537(13) .
C2 S1 1.821(9) .
C2 H2A 0.9700 .
C2 H2B 0.9700 .
O7 C28 1.291(12) .
O7 Zn1 1.971(6) 1_445
C28 O8 1.236(12) .
C28 C29 1.508(13) .
C29 S4 1.814(9) .
C29 H29A 0.9700 .
C29 H29B 0.9700 .
Zn1 O7 1.971(6) 1_665
Zn1 O6 1.976(6) .
Zn1 N3 2.011(8) .
Zn1 N2 2.016(8) .
Zn2 O4 1.971(6) 1_455
Zn2 O2 1.978(7) 1_545
Zn2 N7 1.999(7) .
Zn2 N6 2.002(8) .
S3 C21 1.761(10) .
S3 C20 1.810(9) .
S2 C12 1.737(10) .
S2 C11 1.804(9) .
S4 C30 1.744(10) .
S1 C3 1.725(10) .
C19 O5 1.229(11) .
C19 O6 1.279(11) .
C19 C20 1.533(13) .
N7 C30 1.325(11) .
N7 C36 1.398(12) .
O4 C10 1.255(12) .
O4 Zn2 1.971(6) 1_655
O3 C10 1.232(12) .
N2 C3 1.326(11) .
N2 C9 1.380(12) .
N6 C21 1.320(11) .
N6 C27 1.382(12) .
N5 C21 1.334(11) .
N5 C22 1.387(12) .
N5 H5 0.8600 .
N1 C3 1.353(11) .
N1 C4 1.378(12) .
N1 H1 0.8600 .
N4 C12 1.362(11) .
N4 C13 1.369(12) .
N4 H4 0.8600 .
N3 C12 1.342(11) .
N3 C18 1.364(12) .
C17 C16 1.380(14) .
C17 C18 1.395(13) .
C17 H17A 0.9300 .
N8 C30 1.324(11) .
N8 C31 1.383(12) .
N8 H8 0.8600 .
C31 C36 1.373(12) .
C31 C32 1.396(13) .
C18 C13 1.363(12) .
C13 C14 1.384(13) .
C4 C5 1.369(13) .
C4 C9 1.384(13) .
C27 C22 1.384(13) .
C27 C26 1.384(13) .
C15 C16 1.375(15) .
C15 C14 1.403(16) .
C15 H15A 0.9300 .
C8 C7 1.357(14) .
C8 C9 1.380(13) .
C8 H8A 0.9300 .
C11 C10 1.541(13) .
C11 H11A 0.9700 .
C11 H11B 0.9700 .
C36 C35 1.386(13) .
C6 C7 1.380(15) .
C6 C5 1.397(15) .
C6 H6A 0.9300 .
C22 C23 1.396(14) .
C32 C33 1.358(15) .
C32 H32A 0.9300 .
C33 C34 1.393(15) .
C33 H33A 0.9300 .
C16 H16A 0.9300 .
C14 H14A 0.9300 .
C5 H5A 0.9300 .
C35 C34 1.370(14) .
C35 H35A 0.9300 .
C24 C23 1.347(15) .
C24 C25 1.392(15) .
C24 H24A 0.9300 .
C26 C25 1.371(15) .
C26 H26A 0.9300 .
C23 H23A 0.9300 .
C7 H7A 0.9300 .
C25 H25A 0.9300 .
C34 H34A 0.9300 .
C20 H20A 0.9700 .
C20 H20B 0.9700 .

loop_
_geom_torsion_atom_site_label_1
_geom_torsion_atom_site_label_2
_geom_torsion_atom_site_label_3
_geom_torsion_atom_site_label_4
_geom_torsion
_geom_torsion_site_symmetry_1
Zn2 O2 C1 O1 23.2(12) 1_565
Zn2 O2 C1 C2 -152.4(6) 1_565
O1 C1 C2 S1 -87.4(10) .
O2 C1 C2 S1 88.4(8) .
Zn1 O7 C28 O8 -22.7(12) 1_445
Zn1 O7 C28 C29 152.6(6) 1_445
O8 C28 C29 S4 88.8(10) .
O7 C28 C29 S4 -86.7(9) .
C28 C29 S4 C30 -80.7(8) .
C1 C2 S1 C3 79.2(8) .
O4 Zn2 N7 C30 -35.7(9) 1_455
O2 Zn2 N7 C30 70.6(8) 1_545
N6 Zn2 N7 C30 -157.0(7) .
O4 Zn2 N7 C36 158.0(7) 1_455
O2 Zn2 N7 C36 -95.7(8) 1_545
N6 Zn2 N7 C36 36.7(9) .
O5 C19 O6 Zn1 -25.7(12) .
C20 C19 O6 Zn1 153.5(6) .
O7 Zn1 O6 C19 176.2(6) 1_665
N3 Zn1 O6 C19 -60.2(6) .
N2 Zn1 O6 C19 69.8(7) .
O7 Zn1 N2 C3 -69.8(8) 1_665
O6 Zn1 N2 C3 36.7(8) .
N3 Zn1 N2 C3 158.4(7) .
O7 Zn1 N2 C9 92.7(8) 1_665
O6 Zn1 N2 C9 -160.8(7) .
N3 Zn1 N2 C9 -39.1(9) .
O4 Zn2 N6 C21 70.9(8) 1_455
O2 Zn2 N6 C21 -35.7(8) 1_545
N7 Zn2 N6 C21 -157.9(7) .
O4 Zn2 N6 C27 -93.5(8) 1_455
O2 Zn2 N6 C27 159.8(7) 1_545
N7 Zn2 N6 C27 37.7(9) .
O7 Zn1 N3 C12 37.5(8) 1_665
O6 Zn1 N3 C12 -69.4(8) .
N2 Zn1 N3 C12 158.5(7) .
O7 Zn1 N3 C18 -160.3(8) 1_665
O6 Zn1 N3 C18 92.9(9) .
N2 Zn1 N3 C18 -39.3(10) .
C27 N6 C21 N5 0.3(11) .
Zn2 N6 C21 N5 -167.4(6) .
C27 N6 C21 S3 177.4(7) .
Zn2 N6 C21 S3 9.8(11) .
C22 N5 C21 N6 0.4(11) .
C22 N5 C21 S3 -176.7(7) .
C20 S3 C21 N6 -156.2(8) .
C20 S3 C21 N5 20.7(9) .
C30 N8 C31 C36 0.0(11) .
C30 N8 C31 C32 178.9(11) .
C12 N3 C18 C13 -1.2(11) .
Zn1 N3 C18 C13 -165.8(7) .
C12 N3 C18 C17 179.4(10) .
Zn1 N3 C18 C17 14.9(16) .
C16 C17 C18 C13 2.1(15) .
C16 C17 C18 N3 -178.6(10) .
N3 C18 C13 N4 1.0(11) .
C17 C18 C13 N4 -179.6(9) .
N3 C18 C13 C14 178.2(9) .
C17 C18 C13 C14 -2.4(15) .
C12 N4 C13 C18 -0.3(11) .
C12 N4 C13 C14 -177.3(10) .
C9 N2 C3 N1 -0.7(11) .
Zn1 N2 C3 N1 165.2(6) .
C9 N2 C3 S1 -176.7(7) .
Zn1 N2 C3 S1 -10.8(12) .
C4 N1 C3 N2 0.5(11) .
C4 N1 C3 S1 176.5(7) .
C2 S1 C3 N2 156.5(8) .
C2 S1 C3 N1 -19.0(9) .
C3 N1 C4 C5 -176.5(11) .
C3 N1 C4 C9 -0.1(11) .
C21 N6 C27 C22 -0.9(11) .
Zn2 N6 C27 C22 165.9(7) .
C21 N6 C27 C26 -179.1(11) .
Zn2 N6 C27 C26 -12.3(16) .
C31 N8 C30 N7 -0.7(12) .
C31 N8 C30 S4 -176.6(8) .
C36 N7 C30 N8 1.2(11) .
Zn2 N7 C30 N8 -167.8(7) .
C36 N7 C30 S4 177.2(7) .
Zn2 N7 C30 S4 8.3(12) .
C29 S4 C30 N8 20.0(10) .
C29 S4 C30 N7 -155.5(8) .
C12 S2 C11 C10 82.0(8) .
C18 N3 C12 N4 1.0(11) .
Zn1 N3 C12 N4 167.1(6) .
C18 N3 C12 S2 -176.2(7) .
Zn1 N3 C12 S2 -10.2(11) .
C13 N4 C12 N3 -0.4(11) .
C13 N4 C12 S2 176.8(7) .
C11 S2 C12 N3 155.9(8) .
C11 S2 C12 N4 -21.0(9) .
N8 C31 C36 C35 179.7(9) .
C32 C31 C36 C35 0.7(15) .
N8 C31 C36 N7 0.7(11) .
C32 C31 C36 N7 -178.3(9) .
C30 N7 C36 C31 -1.1(11) .
Zn2 N7 C36 C31 167.5(6) .
C30 N7 C36 C35 -179.9(11) .
Zn2 N7 C36 C35 -11.3(15) .
Zn2 O4 C10 O3 23.0(13) 1_655
Zn2 O4 C10 C11 -151.4(6) 1_655
S2 C11 C10 O3 -87.6(10) .
S2 C11 C10 O4 87.2(9) .
C3 N2 C9 C8 178.6(10) .
Zn1 N2 C9 C8 13.9(16) .
C3 N2 C9 C4 0.6(11) .
Zn1 N2 C9 C4 -164.1(7) .
C7 C8 C9 N2 -177.6(10) .
C7 C8 C9 C4 0.2(16) .
C5 C4 C9 N2 176.5(9) .
N1 C4 C9 N2 -0.3(11) .
C5 C4 C9 C8 -1.8(16) .
N1 C4 C9 C8 -178.6(9) .
N6 C27 C22 N5 1.1(11) .
C26 C27 C22 N5 179.5(9) .
N6 C27 C22 C23 -179.0(9) .
C26 C27 C22 C23 -0.6(16) .
C21 N5 C22 C27 -0.9(11) .
C21 N5 C22 C23 179.2(11) .
C36 C31 C32 C33 0.0(16) .
N8 C31 C32 C33 -178.8(11) .
C31 C32 C33 C34 -0.7(17) .
C14 C15 C16 C17 1.4(18) .
C18 C17 C16 C15 -1.7(16) .
C18 C13 C14 C15 2.0(16) .
N4 C13 C14 C15 178.5(10) .
C16 C15 C14 C13 -1.5(17) .
N1 C4 C5 C6 178.5(11) .
C9 C4 C5 C6 2.6(16) .
C7 C6 C5 C4 -2.0(17) .
C31 C36 C35 C34 -0.5(15) .
N7 C36 C35 C34 178.2(10) .
N6 C27 C26 C25 179.2(10) .
C22 C27 C26 C25 1.1(16) .
C25 C24 C23 C22 -3.8(18) .
C27 C22 C23 C24 1.9(16) .
N5 C22 C23 C24 -178.3(11) .
C9 C8 C7 C6 0.3(17) .
C5 C6 C7 C8 0.6(18) .
C27 C26 C25 C24 -3.1(17) .
C23 C24 C25 C26 4.6(18) .
C36 C35 C34 C33 -0.2(16) .
C32 C33 C34 C35 0.9(18) .
O5 C19 C20 S3 89.8(10) .
O6 C19 C20 S3 -89.5(8) .
C21 S3 C20 C19 -79.7(8) .
